data_1504408
loop_
_publ_author_name
'Farrugia, Louis J.'
'Middlemiss, Derek S.'
'Sillanp\"a\"a, Reijo'
'Sepp\"al\"a, Petri'

_publ_section_title
;
 A combined experimental and theoretical charge density study of the
 chemical bonding and magnetism in 3-amino-propanolato Cu(II) complexes
 containing weakly coordinated anions.
;
_journal_issue 38
_journal_name_full 'The journal of physical chemistry. A'
_journal_page_first 9050
_journal_page_last 9067
_journal_paper_doi 10.1021/jp804865j
_journal_volume 112
_journal_year 2008
_chemical_compound_source 'synthesis as described'
_chemical_formula_sum 'C6 H16 Cu2 N4 O6'
_chemical_formula_weight 367.31
_chemical_name_systematic
;
 ?
;
_space_group_IT_number 61
_symmetry_space_group_name_Hall '-P 2ac 2ab'
_symmetry_space_group_name_H-M 'P b c a'
_audit_conform_dict_location ftp://ftp.iucr.org/pub/cif_core.dic
_audit_conform_dict_name cif_core.dic
_audit_conform_dict_version 2.3
_audit_creation_date '02-Mar-03 T14:56:30-00:00'
_audit_creation_method 'XD routine XDCIF'
_cell_angle_alpha 90
_cell_angle_beta 90
_cell_angle_gamma 90
_cell_formula_units_Z 4
_cell_length_a 8.3459(2)
_cell_length_b 8.5084(2)
_cell_length_c 17.1684(4)
_cell_measurement_reflns_used 6729
_cell_measurement_temperature 100(2)
_cell_measurement_theta_max 52.157
_cell_measurement_theta_min 2
_cell_measurement_wavelength 0.71073
_cell_volume 1219.13(5)
_computing_cell_refinement 'HKL Scalepack (Otwinowski & Minor 1997)'
_computing_data_collection 'Collect (Bruker AXS BV, 1997-2004)'
_computing_data_reduction 'HKL Denzo and Scalepack (Otwinowski & Minor 1997)'
_computing_molecular_graphics 'Ortep-3 for Windows (Farrugia, 1997)'
_computing_publication_material 'WinGX publication routines (Farrugia, 1999)'
_computing_structure_refinement 'SHELXL-97 (Sheldrick, 2008)'
_computing_structure_solution 'SHELXS-97 (Sheldrick, 2008)'
_diffrn_ambient_temperature 100(2)
_diffrn_detector 'CCD plate'
_diffrn_measured_fraction_theta_full 0.992
_diffrn_measured_fraction_theta_max 0.992
_diffrn_measurement_method 'CCD rotation images, thick slices'
_diffrn_orient_matrix_type 'by Bruker AXS Collect from scalepack cell'
_diffrn_orient_matrix_UB_11 0.494187E-1
_diffrn_orient_matrix_UB_12 -0.106818
_diffrn_orient_matrix_UB_13 -0.27773E-2
_diffrn_orient_matrix_UB_21 -0.108588
_diffrn_orient_matrix_UB_22 -0.476323E-1
_diffrn_orient_matrix_UB_23 -0.66166E-2
_diffrn_orient_matrix_UB_31 0.100611E-1
_diffrn_orient_matrix_UB_32 0.105909E-1
_diffrn_orient_matrix_UB_33 -0.577694E-1
_diffrn_radiation_monochromator graphite
_diffrn_radiation_probe x-ray
_diffrn_radiation_type MoK\a
_diffrn_radiation_wavelength 0.71073
_diffrn_reflns_av_R_equivalents 0.0302
_diffrn_reflns_limit_h_max 18
_diffrn_reflns_limit_h_min -18
_diffrn_reflns_limit_k_max 18
_diffrn_reflns_limit_k_min -18
_diffrn_reflns_limit_l_max 37
_diffrn_reflns_limit_l_min -37
_diffrn_reflns_number 210269
_diffrn_reflns_reduction_process
;
 Scaled and merged with Sortav
 R.H. Blessing, (1987) Cryst. Rev. 1, 3-58
 R.H. Blessing, (1989) J. Appl. Cryst. 22, 396-397
;
_diffrn_reflns_theta_full 52.2
_diffrn_reflns_theta_max 52.2
_diffrn_reflns_theta_min 3.4
_diffrn_source 'Enraf Nonius FR590'
_exptl_absorpt_coefficient_mu 3.515
_exptl_absorpt_correction_T_max 0.663
_exptl_absorpt_correction_T_min 0.236
_exptl_absorpt_correction_type gaussian
_exptl_absorpt_process_details
;
   P. Coppens, L. Leiserowitz, D Rabinovich, Acta Cryst.
   (1965), 18, 1035-1038
;
_exptl_crystal_colour 'dark blue'
_exptl_crystal_density_diffrn 2.001
_exptl_crystal_density_method 'not measured'
_exptl_crystal_description prism
_exptl_crystal_F_000 744
_exptl_crystal_size_max 0.42
_exptl_crystal_size_mid 0.4
_exptl_crystal_size_min 0.12
_refine_diff_density_max 0.941
_refine_diff_density_min -0.636
_refine_diff_density_rms 0.095
_refine_ls_extinction_coef 0.168(10)
_refine_ls_extinction_expression
;
        Becker, P.J. & Coppens, P. (1974) Acta Cryst., A30, 129-153.
;
_refine_ls_extinction_method 'Becker-Coppens type 1 Lorentzian isotropic'
_refine_ls_goodness_of_fit_ref 1.692
_refine_ls_matrix_type full
_refine_ls_number_parameters 274
_refine_ls_number_reflns 6120
_refine_ls_number_restraints 0
_refine_ls_R_factor_all 0.026
_refine_ls_R_factor_gt 0.02
_refine_ls_shift/su_max 0.00001
_refine_ls_structure_factor_coef F
_refine_ls_weighting_details
;
        calc w1 = 1/[s^2^(Fo)]
;
_refine_ls_weighting_scheme calc
_refine_ls_wR_factor_ref 0.028
_reflns_number_gt 6121
_reflns_number_total 6973
_reflns_threshold_expression >2\s(I)
_cod_data_source_file jp804865j_si_004.cif
_cod_data_source_block nitrite_kappaccd
_cod_database_code 1504408

loop_
_space_group_symop_operation_xyz
'x, y, z'
'-x+1/2, -y, z+1/2'
'x+1/2, -y+1/2, -z'
'-x, y+1/2, -z+1/2'
'-x, -y, -z'
'x-1/2, y, -z-1/2'
'-x-1/2, y-1/2, z'
'x, -y-1/2, z-1/2'

loop_
_atom_local_axes_atom_label
_atom_local_axes_atom0
_atom_local_axes_ax1
_atom_local_axes_atom1
_atom_local_axes_atom2
_atom_local_axes_ax2
CU(1) O(1) X CU(1) N(1) Y
O(1) C(1) X O(1) CU(1) Y
O(2) N(2) X O(2) CU(1) Y
O(3) N(2) X O(3) O(2) Y
N(1) CU(1) X N(1) C(3) Y
N(2) O(3) X N(2) O(2) Y
C(1) O(1) X C(1) C(2) Y
C(2) C(1) X C(2) C(3) Y
C(3) N(1) X C(3) C(2) Y
H(01A) N(1) Z H(01A) H(01B) Y
H(01B) N(1) Z H(01B) H(01A) Y
H(1A) C(1) Z H(1A) H(1B) Y
H(1B) C(1) Z H(1B) H(1A) Y
H(2A) C(2) Z H(2A) H(2B) Y
H(2B) C(2) Z H(2B) H(2A) Y
H(3A) C(3) Z H(3A) H(3B) Y
H(3B) C(3) Z H(3B) H(3A) Y

loop_
_atom_rho_multipole_atom_label
_atom_rho_multipole_coeff_Pv
_atom_rho_multipole_coeff_P00
_atom_rho_multipole_coeff_P11
_atom_rho_multipole_coeff_P1-1
_atom_rho_multipole_coeff_P10
_atom_rho_multipole_coeff_P20
_atom_rho_multipole_coeff_P21
_atom_rho_multipole_coeff_P2-1
_atom_rho_multipole_coeff_P22
_atom_rho_multipole_coeff_P2-2
_atom_rho_multipole_coeff_P30
_atom_rho_multipole_coeff_P31
_atom_rho_multipole_coeff_P3-1
_atom_rho_multipole_coeff_P32
_atom_rho_multipole_coeff_P3-2
_atom_rho_multipole_coeff_P33
_atom_rho_multipole_coeff_P3-3
_atom_rho_multipole_coeff_P40
_atom_rho_multipole_coeff_P41
_atom_rho_multipole_coeff_P4-1
_atom_rho_multipole_coeff_P42
_atom_rho_multipole_coeff_P4-2
_atom_rho_multipole_coeff_P43
_atom_rho_multipole_coeff_P4-3
_atom_rho_multipole_coeff_P44
_atom_rho_multipole_coeff_P4-4
_atom_rho_multipole_kappa
_atom_rho_multipole_kappa_prime0
_atom_rho_multipole_kappa_prime1
_atom_rho_multipole_kappa_prime2
_atom_rho_multipole_kappa_prime3
_atom_rho_multipole_kappa_prime4
Cu(1) 9.56(4) 0 -0.067(19) 0.035(19) 0.01(2) 0.16(3) 0.016(18) -0.03(2) -0.016(18) 0.05(2) 0.045(14) -0.013(12) -0.010(12) 0.027(12) -0.016(13) -0.022(12) 0.037(11) -0.073(18) 0.048(16) -0.013(19) -0.050(16) -0.040(17) 0.065(18) -0.042(15) -0.223(15) -0.082(16) 1.0253(14) 0.85(3) 0.85(3) 0.85(3) 0.85(3) 0.85(3)
O(1) 6.36(3) 0 -0.077(18) 0.041(18) -0.016(19) 0.070(16) 0.015(16) -0.022(17) -0.044(16) 0.002(17) 0.004(15) -0.020(14) 0.036(15) -0.046(14) -0.036(15) 0.070(14) 0.018(14) 0 0 0 0 0 0 0 0 0 0.9868(19) 0.93(4) 0.93(4) 0.93(4) 0.93(4) 0.93(4)
O(2) 6.37(4) 0 -0.04(2) 0.01(2) 0.03(2) -0.02(2) -0.01(2) 0.06(2) -0.05(2) -0.011(19) -0.003(18) 0.009(19) 0.011(17) -0.052(18) 0.040(17) 0.073(17) -0.001(17) 0 0 0 0 0 0 0 0 0 0.987(2) 0.90(6) 0.90(6) 0.90(6) 0.90(6) 0.90(6)
O(3) 6.26(3) 0 0.03(2) -0.05(2) 0.02(2) -0.11(2) 0.02(2) 0.01(2) -0.06(2) -0.03(2) 0.044(19) 0.009(19) -0.002(17) -0.035(19) -0.014(18) 0.072(18) 0.013(18) 0 0 0 0 0 0 0 0 0 0.988(2) 0.92(4) 0.92(4) 0.92(4) 0.92(4) 0.92(4)
N(1) 5.03(7) 0 0.14(3) 0.02(3) -0.04(4) -0.07(3) -0.01(3) 0.07(3) 0.09(2) -0.02(3) 0.03(3) -0.05(3) -0.16(3) 0.01(3) -0.02(3) 0.14(3) -0.01(3) 0 0 0 0 0 0 0 0 0 0.997(3) 0.77(2) 0.77(2) 0.77(2) 0.77(2) 0.77(2)
N(2) 4.88(4) 0 -0.05(2) -0.09(2) 0.01(2) -0.17(2) -0.02(2) 0.05(2) -0.04(2) 0.08(2) 0.02(2) 0.00(2) -0.043(19) 0.00(2) 0.001(19) 0.13(2) 0.00(2) 0 0 0 0 0 0 0 0 0 0.996(3) 0.97(3) 0.97(3) 0.97(3) 0.97(3) 0.97(3)
C(1) 4.00(9) 0 -0.10(3) 0.02(3) 0.07(3) 0.00(2) 0.00(2) 0.04(2) -0.04(2) 0.00(2) -0.03(3) -0.17(2) -0.21(3) 0.01(3) 0.02(3) 0.29(3) -0.01(2) 0 0 0 0 0 0 0 0 0 0.997(3) 0.963(13) 0.963(13) 0.963(13) 0.963(13) 0.963(13)
C(2) 4.06(8) 0 0.02(3) -0.08(3) -0.04(3) 0.02(3) 0.03(2) -0.03(2) 0.04(2) 0.03(2) 0.07(3) -0.10(3) -0.21(3) -0.03(3) -0.02(3) 0.14(2) -0.04(2) 0 0 0 0 0 0 0 0 0 0.997(3) 0.963(13) 0.963(13) 0.963(13) 0.963(13) 0.963(13)
C(3) 3.91(9) 0 -0.09(3) 0.00(3) 0.13(3) 0.02(3) -0.05(3) -0.05(3) -0.03(2) -0.01(2) -0.01(3) -0.12(3) -0.25(3) -0.08(3) 0.01(3) 0.26(3) 0.00(3) 0 0 0 0 0 0 0 0 0 0.997(3) 0.963(13) 0.963(13) 0.963(13) 0.963(13) 0.963(13)
H(01A) 0.85(5) 0 0.02(3) 0.02(3) 0.15(3) -0.06(5) 0 0 0 0 0 0 0 0 0 0 0 0 0 0 0 0 0 0 0 0 1.2 1.2 1.2 1.2 1.2 1.2
H(01B) 1.00(5) 0 0.00(3) 0.02(3) 0.24(4) 0.13(5) 0 0 0 0 0 0 0 0 0 0 0 0 0 0 0 0 0 0 0 0 1.2 1.2 1.2 1.2 1.2 1.2
H(1A) 0.87(4) 0 -0.04(3) 0.04(3) 0.08(3) 0.02(4) 0 0 0 0 0 0 0 0 0 0 0 0 0 0 0 0 0 0 0 0 1.2 1.2 1.2 1.2 1.2 1.2
H(1B) 0.97(4) 0 0.01(3) -0.03(3) 0.15(3) 0.12(4) 0 0 0 0 0 0 0 0 0 0 0 0 0 0 0 0 0 0 0 0 1.2 1.2 1.2 1.2 1.2 1.2
H(2A) 0.95(4) 0 0.01(2) 0.01(3) 0.13(3) 0.01(4) 0 0 0 0 0 0 0 0 0 0 0 0 0 0 0 0 0 0 0 0 1.2 1.2 1.2 1.2 1.2 1.2
H(2B) 0.95(4) 0 -0.07(2) -0.01(3) 0.14(3) 0.10(4) 0 0 0 0 0 0 0 0 0 0 0 0 0 0 0 0 0 0 0 0 1.2 1.2 1.2 1.2 1.2 1.2
H(3A) 0.91(4) 0 0.00(2) 0.00(3) 0.09(3) 0.08(4) 0 0 0 0 0 0 0 0 0 0 0 0 0 0 0 0 0 0 0 0 1.2 1.2 1.2 1.2 1.2 1.2
H(3B) 1.06(4) 0 0.00(3) 0.05(3) 0.21(3) 0.18(4) 0 0 0 0 0 0 0 0 0 0 0 0 0 0 0 0 0 0 0 0 1.2 1.2 1.2 1.2 1.2 1.2

loop_
_atom_site_label
_atom_site_type_symbol
_atom_site_fract_x
_atom_site_fract_y
_atom_site_fract_z
_atom_site_U_iso_or_equiv
_atom_site_adp_type
_atom_site_occupancy
_atom_site_symmetry_multiplicity
Cu(1) Cu 1.031353(14) 0.670603(12) -0.008664(6) 0.009 Uani 1 8
O(1) O 1.05650(7) 0.47609(6) -0.06635(3) 0.011 Uani 1 8
O(2) O 1.01241(8) 0.85508(7) 0.06498(3) 0.014 Uani 1 8
O(3) O 1.25246(9) 0.77724(9) 0.07194(5) 0.02 Uani 1 8
N(1) N 1.11032(6) 0.81024(6) -0.09285(3) 0.012 Uani 1 8
N(2) N 1.15247(10) 0.87477(8) 0.09451(4) 0.018 Uani 1 8
C(1) C 1.03085(7) 0.47033(6) -0.14785(3) 0.012 Uani 1 8
C(2) C 1.12884(8) 0.59487(6) -0.19071(3) 0.013 Uani 1 8
C(3) C 1.07558(7) 0.76268(6) -0.17420(3) 0.013 Uani 1 8
H(01A) H 1.063455 0.917028 -0.084324 0.029 Uani 1 8
H(01B) H 1.229129 0.820132 -0.087116 0.029 Uani 1 8
H(1A) H 0.903804 0.488858 -0.159984 0.029 Uani 1 8
H(1B) H 1.063484 0.354049 -0.169597 0.031 Uani 1 8
H(2A) H 1.254443 0.58244 -0.173981 0.03 Uani 1 8
H(2B) H 1.120677 0.573094 -0.253262 0.032 Uani 1 8
H(3A) H 1.137058 0.842449 -0.214072 0.033 Uani 1 8
H(3B) H 0.947036 0.772772 -0.184966 0.029 Uani 1 8

loop_
_atom_site_aniso_label
_atom_site_aniso_U_11
_atom_site_aniso_U_22
_atom_site_aniso_U_33
_atom_site_aniso_U_23
_atom_site_aniso_U_13
_atom_site_aniso_U_12
Cu(1) 0.01121(4) 0.00814(3) 0.00720(3) 0.00006(2) 0.00014(3) -0.00069(3)
O(1) 0.01586(18) 0.00941(14) 0.00711(13) 0.00006(11) 0.00049(12) -0.00136(13)
O(2) 0.0185(2) 0.01158(17) 0.01297(18) -0.00164(14) 0.00142(16) 0.00074(16)
O(3) 0.0160(2) 0.0215(3) 0.0212(3) 0.0005(2) -0.0042(2) -0.0020(2)
N(1) 0.01493(18) 0.01062(14) 0.00998(14) 0.00080(11) 0.00070(12) -0.00154(13)
N(2) 0.0238(3) 0.0153(2) 0.0148(2) -0.00367(17) -0.0030(2) -0.0044(2)
C(1) 0.01659(19) 0.01104(16) 0.00771(14) -0.00029(12) -0.00054(13) -0.00060(15)
C(2) 0.0181(2) 0.01250(17) 0.00901(15) 0.00084(13) 0.00204(15) 0.00020(16)
C(3) 0.0163(2) 0.01178(17) 0.00973(15) 0.00219(13) -0.00097(14) -0.00013(15)
H(01A) 0.037586 0.016296 0.032898 -0.000086 0.001849 0.00426
H(01B) 0.019172 0.033514 0.034435 0.000606 0.000687 -0.005963
H(1A) 0.023175 0.037208 0.025248 0.002409 -0.00325 -0.001788
H(1B) 0.049886 0.018445 0.023459 -0.004457 0.005373 0.003547
H(2A) 0.022164 0.032041 0.034984 0.002627 0.000269 0.001829
H(2B) 0.050117 0.031653 0.0132 -0.000571 0.002473 -0.000887
H(3A) 0.048086 0.026379 0.024385 0.007596 0.010612 -0.00732
H(3B) 0.025495 0.033375 0.02924 -0.00186 -0.005252 0.004598

loop_
_exptl_crystal_face_index_h
_exptl_crystal_face_index_k
_exptl_crystal_face_index_l
_exptl_crystal_face_perp_dist
0 0 -1 0.06
0 0 1 0.06
1 0 0 0.2
-1 1 1 0.2
1 -1 1 0.2
-1 -1 1 0.21
1 1 1 0.21
-1 0 0 0.27

loop_
_geom_angle_atom_site_label_1
_geom_angle_atom_site_label_2
_geom_angle_atom_site_label_3
_geom_angle
_geom_angle_site_symmetry_1
_geom_angle_site_symmetry_2
_geom_angle_site_symmetry_3
_geom_angle_publ_flag
O(1) CU(1) O(1) 80.25(2) 1_555 1_555 5_765 yes
O(1) CU(1) N(1) 95.92(2) 1_555 1_555 1_555 yes
O(1) CU(1) N(1) 174.79(2) 5_765 1_555 1_555 yes
CU(1) O(1) CU(1) 99.75(2) 1_555 1_555 5_765 yes
CU(1) O(1) C(1) 121.16(4) 1_555 1_555 1_555 yes
CU(1) O(1) C(1) 125.25(4) 5_765 1_555 1_555 yes
CU(1) N(1) C(3) 117.26(3) 1_555 1_555 1_555 yes
CU(1) N(1) H(01A) 107.92(4) 1_555 1_555 1_555 yes
CU(1) N(1) H(01B) 107.95(3) 1_555 1_555 1_555 yes
C(3) N(1) H(01A) 108.01(4) 1_555 1_555 1_555 yes
C(3) N(1) H(01B) 108.03(5) 1_555 1_555 1_555 yes
H(01A) N(1) H(01B) 107.27(4) 1_555 1_555 1_555 yes
O(2) N(2) O(3) 113.69(6) 1_555 1_555 1_555 yes
O(1) C(1) C(2) 111.78(5) 1_555 1_555 1_555 yes
O(1) C(1) H(1A) 109.28(5) 1_555 1_555 1_555 yes
O(1) C(1) H(1B) 109.35(4) 1_555 1_555 1_555 yes
C(2) C(1) H(1A) 109.14(5) 1_555 1_555 1_555 yes
C(2) C(1) H(1B) 109.28(5) 1_555 1_555 1_555 yes
H(1A) C(1) H(1B) 107.92(5) 1_555 1_555 1_555 yes
C(1) C(2) C(3) 113.87(5) 1_555 1_555 1_555 yes
C(1) C(2) H(2A) 108.68(5) 1_555 1_555 1_555 yes
C(1) C(2) H(2B) 108.83(5) 1_555 1_555 1_555 yes
C(3) C(2) H(2A) 108.80(5) 1_555 1_555 1_555 yes
C(3) C(2) H(2B) 108.90(4) 1_555 1_555 1_555 yes
H(2A) C(2) H(2B) 107.58(5) 1_555 1_555 1_555 yes
N(1) C(3) C(2) 111.97(4) 1_555 1_555 1_555 yes
N(1) C(3) H(3A) 109.21(5) 1_555 1_555 1_555 yes
N(1) C(3) H(3B) 109.28(5) 1_555 1_555 1_555 yes
C(2) C(3) H(3A) 109.21(5) 1_555 1_555 1_555 yes
C(2) C(3) H(3B) 109.22(5) 1_555 1_555 1_555 yes
H(3A) C(3) H(3B) 107.86(4) 1_555 1_555 1_555 yes
N(1) H(01A) H(01B) 36.36(3) 1_555 1_555 1_555 yes
N(1) H(01B) H(01A) 36.36(3) 1_555 1_555 1_555 yes
C(1) H(1A) H(1B) 36.04(3) 1_555 1_555 1_555 yes
C(1) H(1B) H(1A) 36.04(3) 1_555 1_555 1_555 yes
C(2) H(2A) H(2B) 36.21(3) 1_555 1_555 1_555 yes
C(2) H(2B) H(2A) 36.21(3) 1_555 1_555 1_555 yes
C(3) H(3A) H(3B) 36.07(3) 1_555 1_555 1_555 yes
C(3) H(3B) H(3A) 36.07(3) 1_555 1_555 1_555 yes

loop_
_geom_bond_atom_site_label_1
_geom_bond_atom_site_label_2
_geom_bond_distance
_geom_bond_site_symmetry_1
_geom_bond_site_symmetry_2
_geom_bond_publ_flag
CU(1) O(1) 1.9401(5) 1_555 1_555 yes
CU(1) O(1) 1.9374(5) 1_555 5_765 yes
CU(1) N(1) 1.9836(5) 1_555 1_555 yes
O(1) C(1) 1.4164(7) 1_555 1_555 yes
O(2) N(2) 1.2852(10) 1_555 1_555 yes
O(3) N(2) 1.2389(11) 1_555 1_555 yes
N(1) C(3) 1.4828(7) 1_555 1_555 yes
N(1) H(01A) 1.0000(5) 1_555 1_555 yes
N(1) H(01B) 1.0000(5) 1_555 1_555 yes
C(1) C(2) 1.5273(8) 1_555 1_555 yes
C(1) H(1A) 1.0920(6) 1_555 1_555 yes
C(1) H(1B) 1.0920(5) 1_555 1_555 yes
C(2) C(3) 1.5221(8) 1_555 1_555 yes
C(2) H(2A) 1.0920(6) 1_555 1_555 yes
C(2) H(2B) 1.0920(5) 1_555 1_555 yes
C(3) H(3A) 1.0920(5) 1_555 1_555 yes
C(3) H(3B) 1.0920(6) 1_555 1_555 yes

loop_
_geom_torsion_atom_site_label_1
_geom_torsion_atom_site_label_2
_geom_torsion_atom_site_label_3
_geom_torsion_atom_site_label_4
_geom_torsion
_geom_torsion_site_symmetry_1
_geom_torsion_site_symmetry_2
_geom_torsion_site_symmetry_3
_geom_torsion_site_symmetry_4
_geom_torsion_publ_flag
O(1) CU(1) O(1) C(1) 142.02(5) 5_765 1_555 1_555 1_555 yes
N(1) CU(1) O(1) C(1) -34.41(4) 1_555 1_555 1_555 1_555 yes
O(1) CU(1) N(1) C(3) 33.23(4) 1_555 1_555 1_555 1_555 yes
O(1) CU(1) N(1) H(01A) 155.38(4) 1_555 1_555 1_555 1_555 yes
O(1) CU(1) N(1) H(01B) -88.97(4) 1_555 1_555 1_555 1_555 yes
O(1) CU(1) N(1) C(3) -9.2(2) 5_765 1_555 1_555 1_555 yes
O(1) CU(1) N(1) H(01A) 112.9(3) 5_765 1_555 1_555 1_555 yes
O(1) CU(1) N(1) H(01B) -131.4(3) 5_765 1_555 1_555 1_555 yes
CU(1) O(1) CU(1) N(1) -176.43(2) 5_765 1_555 1_555 1_555 yes
CU(1) O(1) C(1) C(2) 52.85(4) 1_555 1_555 1_555 1_555 yes
CU(1) O(1) C(1) H(1A) -68.07(4) 1_555 1_555 1_555 1_555 yes
CU(1) O(1) C(1) H(1B) 173.99(6) 1_555 1_555 1_555 1_555 yes
CU(1) O(1) C(1) C(2) -175.11(7) 5_765 1_555 1_555 1_555 yes
CU(1) O(1) C(1) H(1A) 63.97(5) 5_765 1_555 1_555 1_555 yes
CU(1) O(1) C(1) H(1B) -53.96(4) 5_765 1_555 1_555 1_555 yes
CU(1) N(1) C(3) C(2) -52.61(4) 1_555 1_555 1_555 1_555 yes
CU(1) N(1) C(3) H(3A) -173.70(6) 1_555 1_555 1_555 1_555 yes
CU(1) N(1) C(3) H(3B) 68.53(4) 1_555 1_555 1_555 1_555 yes
CU(1) N(1) H(01A) H(01B) 116.09(5) 1_555 1_555 1_555 1_555 yes
CU(1) N(1) H(01B) H(01A) -116.07(5) 1_555 1_555 1_555 1_555 yes
H(01A) N(1) C(3) C(2) -174.72(6) 1_555 1_555 1_555 1_555 yes
C(3) N(1) H(01A) H(01B) -116.23(6) 1_555 1_555 1_555 1_555 yes
H(01A) N(1) C(3) H(3A) 64.19(5) 1_555 1_555 1_555 1_555 yes
H(01A) N(1) C(3) H(3B) -53.58(5) 1_555 1_555 1_555 1_555 yes
H(01B) N(1) C(3) C(2) 69.55(5) 1_555 1_555 1_555 1_555 yes
C(3) N(1) H(01B) H(01A) 116.22(6) 1_555 1_555 1_555 1_555 yes
H(01B) N(1) C(3) H(3A) -51.54(5) 1_555 1_555 1_555 1_555 yes
H(01B) N(1) C(3) H(3B) -169.31(6) 1_555 1_555 1_555 1_555 yes
O(1) C(1) C(2) C(3) -67.69(5) 1_555 1_555 1_555 1_555 yes
O(1) C(1) C(2) H(2A) 53.74(5) 1_555 1_555 1_555 1_555 yes
O(1) C(1) C(2) H(2B) 170.62(6) 1_555 1_555 1_555 1_555 yes
O(1) C(1) H(1A) H(1B) -118.82(7) 1_555 1_555 1_555 1_555 yes
O(1) C(1) H(1B) H(1A) 118.78(7) 1_555 1_555 1_555 1_555 yes
H(1A) C(1) C(2) C(3) 53.31(5) 1_555 1_555 1_555 1_555 yes
C(2) C(1) H(1A) H(1B) 118.66(6) 1_555 1_555 1_555 1_555 yes
H(1A) C(1) C(2) H(2A) 174.75(6) 1_555 1_555 1_555 1_555 yes
H(1A) C(1) C(2) H(2B) -68.37(5) 1_555 1_555 1_555 1_555 yes
H(1B) C(1) C(2) C(3) 171.12(6) 1_555 1_555 1_555 1_555 yes
C(2) C(1) H(1B) H(1A) -118.57(6) 1_555 1_555 1_555 1_555 yes
H(1B) C(1) C(2) H(2A) -67.44(5) 1_555 1_555 1_555 1_555 yes
H(1B) C(1) C(2) H(2B) 49.44(5) 1_555 1_555 1_555 1_555 yes
C(1) C(2) C(3) N(1) 68.47(5) 1_555 1_555 1_555 1_555 yes
C(1) C(2) C(3) H(3A) -170.44(7) 1_555 1_555 1_555 1_555 yes
C(1) C(2) C(3) H(3B) -52.70(5) 1_555 1_555 1_555 1_555 yes
C(1) C(2) H(2A) H(2B) 117.68(7) 1_555 1_555 1_555 1_555 yes
C(1) C(2) H(2B) H(2A) -117.58(7) 1_555 1_555 1_555 1_555 yes
H(2A) C(2) C(3) N(1) -52.90(5) 1_555 1_555 1_555 1_555 yes
C(3) C(2) H(2A) H(2B) -117.83(7) 1_555 1_555 1_555 1_555 yes
H(2A) C(2) C(3) H(3A) 68.19(5) 1_555 1_555 1_555 1_555 yes
H(2A) C(2) C(3) H(3B) -174.07(6) 1_555 1_555 1_555 1_555 yes
H(2B) C(2) C(3) N(1) -169.89(6) 1_555 1_555 1_555 1_555 yes
C(3) C(2) H(2B) H(2A) 117.76(7) 1_555 1_555 1_555 1_555 yes
H(2B) C(2) C(3) H(3A) -48.80(5) 1_555 1_555 1_555 1_555 yes
H(2B) C(2) C(3) H(3B) 68.94(5) 1_555 1_555 1_555 1_555 yes
N(1) C(3) H(3A) H(3B) -118.66(7) 1_555 1_555 1_555 1_555 yes
N(1) C(3) H(3B) H(3A) 118.61(7) 1_555 1_555 1_555 1_555 yes
C(2) C(3) H(3A) H(3B) 118.59(7) 1_555 1_555 1_555 1_555 yes
C(2) C(3) H(3B) H(3A) -118.59(7) 1_555 1_555 1_555 1_555 yes
